data_7701052
loop_
_publ_author_name
'Driscoll, Oliver J.'
'Hafford-Tear, Claudia H'
'McKeown, Paul'
'Stewart, Jack A.'
'Kociok-K\"ohn, Gabriele'
'Mahon, Mary F.'
'Jones, Matthew D.'

_publ_section_title
;
 The synthesis, characterisation and application of iron(iii)-acetate
 complexes for cyclic carbonate formation and the polymerisation of
 lactide.
;
_journal_issue 40
_journal_name_full 'Dalton transactions (Cambridge, England : 2003)'
_journal_page_first 15049
_journal_page_last 15058
_journal_paper_doi 10.1039/c9dt03327k
_journal_volume 48
_journal_year 2019
_chemical_formula_sum 'C37 H59 Fe N2 O5'
_chemical_formula_weight 667.71
_space_group_crystal_system monoclinic
_space_group_IT_number 14
_space_group_name_Hall '-P 2ybc'
_space_group_name_H-M_alt 'P 1 21/c 1'
_symmetry_space_group_name_Hall '-P 2ybc'
_symmetry_space_group_name_H-M 'P 1 21/c 1'
_atom_sites_solution_hydrogens mixed
_audit_creation_method SHELXL-2014/7
_audit_update_record
;
2019-07-15 deposited with the CCDC.    2019-09-06 downloaded from the CCDC.
;
_cell_angle_alpha 90
_cell_angle_beta 102.572(2)
_cell_angle_gamma 90
_cell_formula_units_Z 4
_cell_length_a 11.3237(2)
_cell_length_b 17.5348(3)
_cell_length_c 19.3250(4)
_cell_measurement_reflns_used 11539
_cell_measurement_temperature 150(2)
_cell_measurement_theta_max 28.6180
_cell_measurement_theta_min 3.8440
_cell_volume 3745.15(12)
_computing_cell_refinement 'CrysAlisPro 1.171.39.46 (Rigaku OD, 2015)'
_computing_data_collection 'CrysAlisPro 1.171.39.46 (Rigaku OD, 2015)'
_computing_data_reduction 'CrysAlisPro 1.171.39.46 (Rigaku OD, 2015)'
_computing_molecular_graphics 'ORTEP3 for Windows - Farrugia, L. J. J. Appl. Crystallogr. 1997, 30, 565'
_computing_publication_material
;
 'WinGX publication routines, Farrugia, 
 L. J., J. Appl. Crystallogr., 1999, 32, 837-838
;
_computing_structure_refinement
;
 SHELXL-2018/3 (Sheldrick, 2018)
 Sheldrick GM (2008) Acta Crystallogr A64:112--122 and 
 C. B. H\"ubschle, G. M. Sheldrick and B. Dittrich
 ShelXle: a Qt graphical user interface for SHELXL
 J. Appl. Cryst., 44, (2011) 1281-1284.
;
_computing_structure_solution
; 
 SHELXT
 Sheldrick, G. M. (2008). Acta Cryst. A64, 112-122.
;
_diffrn_ambient_environment N~2~
_diffrn_ambient_temperature 149.99(10)
_diffrn_detector 'CCD plate'
_diffrn_detector_area_resol_mean 16.1468
_diffrn_detector_type EosS2
_diffrn_measured_fraction_theta_full 0.997
_diffrn_measured_fraction_theta_max 0.998
_diffrn_measurement_device 'four-circle diffractometer'
_diffrn_measurement_device_type 'New Xcalibur, EosS2'
_diffrn_radiation_monochromator graphite
_diffrn_radiation_probe x-ray
_diffrn_radiation_type 'Mo K\a'
_diffrn_radiation_wavelength 0.71073
_diffrn_reflns_av_R_equivalents 0.0581
_diffrn_reflns_av_unetI/netI 0.0523
_diffrn_reflns_Laue_measured_fraction_full 0.997
_diffrn_reflns_Laue_measured_fraction_max 0.998
_diffrn_reflns_limit_h_max 13
_diffrn_reflns_limit_h_min -13
_diffrn_reflns_limit_k_max 21
_diffrn_reflns_limit_k_min -20
_diffrn_reflns_limit_l_max 22
_diffrn_reflns_limit_l_min -23
_diffrn_reflns_number 34954
_diffrn_reflns_point_group_measured_fraction_full 0.997
_diffrn_reflns_point_group_measured_fraction_max 0.998
_diffrn_reflns_theta_full 25.242
_diffrn_reflns_theta_max 25.680
_diffrn_reflns_theta_min 3.425
_diffrn_source 'fine-focus sealed X-ray tube'
_diffrn_source_type 'Enhance (Mo) X-ray Source'
_exptl_absorpt_coefficient_mu 0.444
_exptl_absorpt_correction_T_max 1.00000
_exptl_absorpt_correction_T_min 0.59653
_exptl_absorpt_correction_type multi-scan
_exptl_absorpt_process_details
;
CrysAlisPro 1.171.39.46 (Rigaku Oxford Diffraction, 2018)
Empirical absorption correction using spherical harmonics,
 implemented in SCALE3 ABSPACK scaling algorithm.
;
_exptl_crystal_colour purple
_exptl_crystal_density_diffrn 1.184
_exptl_crystal_description block
_exptl_crystal_F_000 1444
_exptl_crystal_size_max 0.300
_exptl_crystal_size_mid 0.200
_exptl_crystal_size_min 0.200
_refine_diff_density_max 0.579
_refine_diff_density_min -0.362
_refine_diff_density_rms 0.056
_refine_ls_extinction_method none
_refine_ls_goodness_of_fit_ref 1.014
_refine_ls_hydrogen_treatment mixed
_refine_ls_matrix_type full
_refine_ls_number_parameters 447
_refine_ls_number_reflns 7099
_refine_ls_number_restraints 3
_refine_ls_restrained_S_all 1.041
_refine_ls_R_factor_all 0.0608
_refine_ls_R_factor_gt 0.0405
_refine_ls_shift/su_max 0.001
_refine_ls_shift/su_mean 0.000
_refine_ls_structure_factor_coef Fsqd
_refine_ls_weighting_details 'w=1/[\s^2^(Fo^2^)+(0.0651P)^2^] where P=(Fo^2^+2Fc^2^)/3'
_refine_ls_weighting_scheme calc
_refine_ls_wR_factor_gt 0.1052
_refine_ls_wR_factor_ref 0.1154
_reflns_Friedel_coverage 0.000
_reflns_number_gt 5327
_reflns_number_total 7099
_reflns_threshold_expression 'I > 2\s(I)'
_cod_data_source_file c9dt03327k2.cif
_cod_data_source_block Fe(2)OAc
_cod_depositor_comments 'Adding full bibliography for 7701052--7701059.cif.'
_cod_database_code 7701052
_shelx_shelxl_version_number 2014/7
_shelx_space_group_comment
;
The symmetry employed for this shelxl refinement is uniquely defined
by the following loop, which should always be used as a source of
symmetry information in preference to the above space-group names.
They are only intended as comments.
;
_shelx_estimated_absorpt_t_min 0.878
_shelx_estimated_absorpt_t_max 0.917
_cell_oxdiff_volume 3745.16(19)
_cell_oxdiff_measurement_reflns_used 11539
_oxdiff_exptl_absorpt_empirical_full_min 0.877
_oxdiff_exptl_absorpt_empirical_full_max 1.461
_oxdiff_exptl_absorpt_empirical_details
;
Empirical correction (ABSPACK) includes:
- Absorption correction using spherical harmonics
- Frame scaling
;

loop_
_space_group_symop_operation_xyz
'x, y, z'
'-x, y+1/2, -z+1/2'
'-x, -y, -z'
'x, -y-1/2, z-1/2'

loop_
_atom_site_label
_atom_site_type_symbol
_atom_site_fract_x
_atom_site_fract_y
_atom_site_fract_z
_atom_site_U_iso_or_equiv
_atom_site_adp_type
_atom_site_occupancy
_atom_site_site_symmetry_order
_atom_site_calc_flag
_atom_site_refinement_flags_posn
_atom_site_refinement_flags_adp
_atom_site_refinement_flags_occupancy
_atom_site_disorder_assembly
_atom_site_disorder_group
Fe1 Fe -0.37146(2) 0.64878(2) 0.51915(2) 0.01966(11) Uani 1 1 d . . . . .
O1 O -0.52644(12) 0.68351(8) 0.52249(7) 0.0222(3) Uani 1 1 d . . . . .
O2 O -0.34865(12) 0.58797(8) 0.60245(7) 0.0222(3) Uani 1 1 d . . . . .
O3 O -0.28053(13) 0.74747(8) 0.56143(8) 0.0294(4) Uani 1 1 d . . . . .
O4 O -0.17607(13) 0.65863(9) 0.52403(8) 0.0335(4) Uani 1 1 d . . . . .
N1 N -0.39925(15) 0.69185(10) 0.40634(9) 0.0248(4) Uani 1 1 d . . . . .
N2 N -0.37758(15) 0.54719(10) 0.46375(9) 0.0228(4) Uani 1 1 d . . . . .
C1 C -0.56821(17) 0.75287(12) 0.49933(11) 0.0229(5) Uani 1 1 d . . . . .
C2 C -0.56971(18) 0.77264(13) 0.42854(11) 0.0244(5) Uani 1 1 d . . . . .
C3 C -0.60997(19) 0.84408(13) 0.40271(12) 0.0294(5) Uani 1 1 d . . . . .
H3 H -0.6089 0.8567 0.3550 0.035 Uiso 1 1 calc R U . . .
C4 C -0.65164(19) 0.89743(13) 0.44454(12) 0.0298(5) Uani 1 1 d . . . . .
C5 C -0.65172(18) 0.87532(13) 0.51442(12) 0.0290(5) Uani 1 1 d . . . . .
H5 H -0.6820 0.9105 0.5436 0.035 Uiso 1 1 calc R U . . .
C6 C -0.61037(18) 0.80530(12) 0.54352(11) 0.0247(5) Uani 1 1 d . . . . .
C7 C -0.7022(2) 0.97488(14) 0.41529(14) 0.0384(6) Uani 1 1 d . . . . .
C8 C -0.6408(3) 1.00260(17) 0.35651(17) 0.0651(9) Uani 1 1 d . . . . .
H8A H -0.6707 1.0536 0.3411 0.098 Uiso 1 1 calc R U . . .
H8B H -0.6596 0.9674 0.3163 0.098 Uiso 1 1 calc R U . . .
H8C H -0.5531 1.0045 0.3747 0.098 Uiso 1 1 calc R U . . .
C9 C -0.8366(2) 0.96606(17) 0.38489(19) 0.0707(10) Uani 1 1 d . . . . .
H9A H -0.8775 0.9525 0.4229 0.106 Uiso 1 1 calc R U . . .
H9B H -0.8497 0.9257 0.3489 0.106 Uiso 1 1 calc R U . . .
H9C H -0.8694 1.0142 0.3631 0.106 Uiso 1 1 calc R U . . .
C10 C -0.6817(3) 1.03721(15) 0.47231(16) 0.0607(8) Uani 1 1 d . . . . .
H10A H -0.7257 1.0242 0.5091 0.091 Uiso 1 1 calc R U . . .
H10B H -0.7111 1.0861 0.4507 0.091 Uiso 1 1 calc R U . . .
H10C H -0.5951 1.0412 0.4936 0.091 Uiso 1 1 calc R U . . .
C11 C -0.6092(2) 0.78523(12) 0.62130(12) 0.0274(5) Uani 1 1 d . . . . .
C12 C -0.6619(2) 0.84988(13) 0.65872(13) 0.0385(6) Uani 1 1 d . . . . .
H12A H -0.6125 0.8959 0.6593 0.058 Uiso 1 1 calc R U . . .
H12B H -0.6619 0.8346 0.7075 0.058 Uiso 1 1 calc R U . . .
H12C H -0.7450 0.8605 0.6333 0.058 Uiso 1 1 calc R U . . .
C13 C -0.4791(2) 0.77189(14) 0.66279(12) 0.0338(6) Uani 1 1 d . . . . .
H13A H -0.4431 0.7297 0.6412 0.051 Uiso 1 1 calc R U . . .
H13B H -0.4797 0.7591 0.7121 0.051 Uiso 1 1 calc R U . . .
H13C H -0.4313 0.8183 0.6616 0.051 Uiso 1 1 calc R U . . .
C14 C -0.6851(2) 0.71365(14) 0.62509(13) 0.0391(6) Uani 1 1 d . . . . .
H14A H -0.6875 0.7033 0.6746 0.059 Uiso 1 1 calc R U . . .
H14B H -0.6489 0.6701 0.6056 0.059 Uiso 1 1 calc R U . . .
H14C H -0.7676 0.7218 0.5975 0.059 Uiso 1 1 calc R U . . .
C15 C -0.52954(19) 0.71317(13) 0.38246(11) 0.0279(5) Uani 1 1 d . . . . .
H15A H -0.5798 0.6669 0.3822 0.033 Uiso 1 1 calc R U . . .
H15B H -0.5436 0.7326 0.3332 0.033 Uiso 1 1 calc R U . . .
C16 C -0.3250(2) 0.75808(14) 0.39536(12) 0.0337(6) Uani 1 1 d . . . . .
H16A H -0.3436 0.7721 0.3451 0.051 Uiso 1 1 calc R U . . .
H16B H -0.2391 0.7449 0.4101 0.051 Uiso 1 1 calc R U . . .
H16C H -0.3430 0.8012 0.4236 0.051 Uiso 1 1 calc R U . . .
C17 C -0.3699(2) 0.62693(13) 0.36391(11) 0.0295(5) Uani 1 1 d . . . . .
H17A H -0.2810 0.6230 0.3699 0.035 Uiso 1 1 calc R U . . .
H17B H -0.4053 0.6361 0.3131 0.035 Uiso 1 1 calc R U . . .
C18 C -0.41868(19) 0.55277(13) 0.38655(11) 0.0269(5) Uani 1 1 d . . . . .
H18A H -0.5082 0.5524 0.3731 0.032 Uiso 1 1 calc R U . . .
H18B H -0.3879 0.5091 0.3632 0.032 Uiso 1 1 calc R U . . .
C19 C -0.32854(18) 0.48502(12) 0.49076(11) 0.0231(5) Uani 1 1 d . . . . .
H19 H -0.3263 0.4439 0.4590 0.028 Uiso 1 1 calc R U . . .
C20 C -0.27637(18) 0.47150(12) 0.56481(11) 0.0217(5) Uani 1 1 d . . . . .
C21 C -0.28735(17) 0.52414(12) 0.61826(11) 0.0200(4) Uani 1 1 d . . . . .
C22 C -0.23304(17) 0.50635(12) 0.69019(10) 0.0198(4) Uani 1 1 d . . . . .
C23 C -0.16896(17) 0.43861(12) 0.70303(11) 0.0224(5) Uani 1 1 d . . . . .
H23 H -0.1325 0.4266 0.7509 0.027 Uiso 1 1 calc R U . . .
C24 C -0.15392(18) 0.38635(12) 0.65056(11) 0.0242(5) Uani 1 1 d . . . . .
C25 C -0.21070(19) 0.40337(12) 0.58201(11) 0.0252(5) Uani 1 1 d . . . . .
H25 H -0.2055 0.3683 0.5453 0.030 Uiso 1 1 calc R U . . .
C26 C -0.24672(18) 0.56139(12) 0.74971(11) 0.0220(5) Uani 1 1 d . . . . .
C27 C -0.1950(2) 0.64035(12) 0.73750(12) 0.0276(5) Uani 1 1 d . . . . .
H27A H -0.2396 0.6613 0.6923 0.041 Uiso 1 1 calc R U . . .
H27B H -0.1093 0.6353 0.7363 0.041 Uiso 1 1 calc R U . . .
H27C H -0.2033 0.6747 0.7762 0.041 Uiso 1 1 calc R U . . .
C28 C -0.38150(19) 0.56835(13) 0.75218(11) 0.0264(5) Uani 1 1 d . . . . .
H28A H -0.4133 0.5179 0.7601 0.040 Uiso 1 1 calc R U . . .
H28B H -0.4269 0.5890 0.7071 0.040 Uiso 1 1 calc R U . . .
H28C H -0.3899 0.6026 0.7909 0.040 Uiso 1 1 calc R U . . .
C29 C -0.1784(2) 0.53409(13) 0.82267(11) 0.0308(5) Uani 1 1 d . . . . .
H29A H -0.0922 0.5290 0.8227 0.046 Uiso 1 1 calc R U . . .
H29B H -0.2105 0.4846 0.8333 0.046 Uiso 1 1 calc R U . . .
H29C H -0.1887 0.5713 0.8588 0.046 Uiso 1 1 calc R U . . .
C30 C -0.0746(2) 0.31568(13) 0.67130(12) 0.0298(5) Uani 1 1 d . . . . .
C31 C -0.1280(2) 0.26544(13) 0.72193(12) 0.0323(6) Uani 1 1 d . . . . .
H31A H -0.1344 0.2951 0.7639 0.048 Uiso 1 1 calc R U . . .
H31B H -0.0752 0.2214 0.7364 0.048 Uiso 1 1 calc R U . . .
H31C H -0.2086 0.2478 0.6978 0.048 Uiso 1 1 calc R U . . .
C32 C 0.0526(2) 0.34127(14) 0.70859(14) 0.0416(6) Uani 1 1 d . . . . .
H32A H 0.0477 0.3724 0.7500 0.062 Uiso 1 1 calc R U . . .
H32B H 0.0884 0.3715 0.6757 0.062 Uiso 1 1 calc R U . . .
H32C H 0.1030 0.2964 0.7239 0.062 Uiso 1 1 calc R U . . .
C33 C -0.0654(2) 0.26722(14) 0.60638(13) 0.0429(7) Uani 1 1 d . . . . .
H33A H -0.0122 0.2235 0.6216 0.064 Uiso 1 1 calc R U . . .
H33B H -0.0320 0.2983 0.5731 0.064 Uiso 1 1 calc R U . . .
H33C H -0.1460 0.2490 0.5831 0.064 Uiso 1 1 calc R U . . .
C34 C -0.1799(2) 0.72274(14) 0.55326(12) 0.0321(5) Uani 1 1 d . . . . .
C35 C -0.0678(2) 0.76980(16) 0.57755(15) 0.0498(7) Uani 1 1 d . . . . .
H35A H -0.0665 0.7903 0.6249 0.075 Uiso 1 1 calc R U . . .
H35B H -0.0675 0.8120 0.5443 0.075 Uiso 1 1 calc R U . . .
H35C H 0.0038 0.7378 0.5793 0.075 Uiso 1 1 calc R U . . .
C36 C -0.0607(9) 0.4707(10) 0.4044(7) 0.040(3) Uani 0.5 1 d . . P A 1
H36A H 0.0178 0.4946 0.4028 0.048 Uiso 0.5 1 calc R U P A 1
H36B H -0.1141 0.5115 0.4155 0.048 Uiso 0.5 1 calc R U P A 1
C37 C -0.1166(4) 0.4406(2) 0.3299(2) 0.0803(11) Uani 1 1 d . . . . .
H37A H -0.1995 0.4234 0.3282 0.120 Uiso 1 1 calc R U . A 1
H37B H -0.0683 0.3977 0.3188 0.120 Uiso 1 1 calc R U . A 1
H37C H -0.1176 0.4814 0.2951 0.120 Uiso 1 1 calc R U . A 1
O5 O -0.0400(3) 0.4173(2) 0.4623(2) 0.0415(9) Uani 0.5 1 d D . P A 1
H5A H 0.025(4) 0.379(2) 0.468(3) 0.070(19) Uiso 0.5 1 d D . P B 1
O5A O -0.1174(4) 0.5206(2) 0.4159(2) 0.0493(10) Uani 0.5 1 d D . P A 2
H5AA H -0.059(4) 0.542(3) 0.450(2) 0.07(2) Uiso 0.5 1 d D . P C 2
C36A C -0.0584(18) 0.4557(12) 0.4018(12) 0.096(7) Uani 0.5 1 d . . P A 2
H36C H -0.0700 0.4132 0.4334 0.115 Uiso 0.5 1 calc R U P A 2
H36D H 0.0293 0.4650 0.4067 0.115 Uiso 0.5 1 calc R U P A 2

loop_
_atom_site_aniso_label
_atom_site_aniso_U_11
_atom_site_aniso_U_22
_atom_site_aniso_U_33
_atom_site_aniso_U_23
_atom_site_aniso_U_13
_atom_site_aniso_U_12
Fe1 0.02393(17) 0.01773(18) 0.01764(18) 0.00132(12) 0.00522(12) 0.00185(12)
O1 0.0255(7) 0.0215(8) 0.0207(8) 0.0017(6) 0.0077(6) 0.0039(6)
O2 0.0325(8) 0.0169(8) 0.0179(8) 0.0024(6) 0.0071(6) 0.0046(6)
O3 0.0311(9) 0.0248(9) 0.0321(9) 0.0010(7) 0.0065(7) -0.0013(7)
O4 0.0296(8) 0.0284(10) 0.0426(10) 0.0029(8) 0.0079(7) 0.0033(7)
N1 0.0263(9) 0.0269(11) 0.0220(10) 0.0050(8) 0.0073(7) 0.0031(8)
N2 0.0272(9) 0.0240(10) 0.0181(9) -0.0011(8) 0.0073(7) 0.0003(8)
C1 0.0176(10) 0.0236(12) 0.0263(12) 0.0008(10) 0.0022(8) 0.0031(9)
C2 0.0226(11) 0.0271(13) 0.0226(12) 0.0026(10) 0.0027(9) 0.0030(9)
C3 0.0269(11) 0.0345(14) 0.0246(12) 0.0065(10) 0.0008(9) 0.0031(10)
C4 0.0254(11) 0.0245(13) 0.0364(14) 0.0068(11) 0.0001(9) 0.0022(9)
C5 0.0251(11) 0.0249(13) 0.0369(14) -0.0032(11) 0.0065(10) 0.0015(9)
C6 0.0235(11) 0.0226(12) 0.0285(12) -0.0013(10) 0.0065(9) -0.0014(9)
C7 0.0355(13) 0.0268(14) 0.0487(16) 0.0080(12) 0.0003(11) 0.0058(10)
C8 0.084(2) 0.0374(18) 0.078(2) 0.0278(16) 0.0259(18) 0.0124(16)
C9 0.0398(16) 0.0455(19) 0.112(3) 0.0303(19) -0.0161(16) 0.0063(13)
C10 0.076(2) 0.0262(16) 0.073(2) 0.0053(15) 0.0015(16) 0.0168(14)
C11 0.0383(13) 0.0185(12) 0.0296(13) -0.0043(10) 0.0163(10) 0.0016(9)
C12 0.0508(15) 0.0293(14) 0.0405(15) -0.0045(12) 0.0210(12) 0.0044(11)
C13 0.0434(14) 0.0344(14) 0.0243(13) -0.0016(11) 0.0089(10) 0.0038(11)
C14 0.0520(16) 0.0308(14) 0.0426(15) -0.0054(12) 0.0278(12) -0.0075(11)
C15 0.0303(12) 0.0333(14) 0.0192(12) 0.0048(10) 0.0034(9) 0.0060(10)
C16 0.0345(13) 0.0367(15) 0.0315(13) 0.0132(11) 0.0110(10) 0.0014(10)
C17 0.0344(12) 0.0380(14) 0.0187(12) 0.0047(10) 0.0117(9) 0.0094(10)
C18 0.0314(12) 0.0329(14) 0.0159(11) -0.0025(10) 0.0036(9) 0.0022(10)
C19 0.0304(11) 0.0202(12) 0.0209(12) -0.0047(9) 0.0101(9) -0.0015(9)
C20 0.0258(11) 0.0184(11) 0.0232(12) 0.0007(9) 0.0101(9) -0.0015(8)
C21 0.0229(10) 0.0168(11) 0.0220(11) 0.0029(9) 0.0086(8) -0.0016(8)
C22 0.0221(10) 0.0179(11) 0.0204(11) 0.0009(9) 0.0066(8) -0.0024(8)
C23 0.0240(11) 0.0220(12) 0.0215(11) 0.0054(9) 0.0057(8) -0.0007(9)
C24 0.0263(11) 0.0191(12) 0.0298(13) 0.0044(10) 0.0116(9) 0.0020(9)
C25 0.0368(12) 0.0175(12) 0.0254(12) -0.0011(10) 0.0158(10) 0.0001(9)
C26 0.0272(11) 0.0188(11) 0.0201(11) -0.0001(9) 0.0051(8) -0.0025(9)
C27 0.0333(12) 0.0217(12) 0.0288(13) -0.0037(10) 0.0088(10) -0.0040(9)
C28 0.0330(12) 0.0243(12) 0.0241(12) -0.0058(10) 0.0111(9) -0.0023(9)
C29 0.0383(13) 0.0280(13) 0.0241(12) -0.0019(10) 0.0020(10) -0.0021(10)
C30 0.0354(12) 0.0205(12) 0.0363(14) 0.0062(11) 0.0142(10) 0.0077(10)
C31 0.0360(13) 0.0224(13) 0.0393(15) 0.0091(11) 0.0100(11) 0.0054(10)
C32 0.0327(13) 0.0291(15) 0.0641(18) 0.0085(13) 0.0130(12) 0.0071(11)
C33 0.0600(17) 0.0276(14) 0.0457(16) 0.0031(12) 0.0216(13) 0.0196(12)
C34 0.0326(13) 0.0327(15) 0.0294(13) 0.0076(11) 0.0035(10) -0.0009(10)
C35 0.0335(14) 0.0511(18) 0.0615(19) -0.0062(15) 0.0034(12) -0.0114(12)
C36 0.020(4) 0.052(6) 0.048(6) 0.037(5) 0.009(4) 0.007(3)
C37 0.099(3) 0.059(2) 0.091(3) 0.008(2) 0.039(2) -0.020(2)
O5 0.043(2) 0.042(2) 0.043(2) 0.0141(18) 0.0189(17) 0.0103(17)
O5A 0.048(2) 0.053(3) 0.046(2) -0.006(2) 0.0089(19) 0.011(2)
C36A 0.083(10) 0.076(12) 0.132(15) 0.001(9) 0.029(9) 0.017(7)

loop_
_atom_type_symbol
_atom_type_description
_atom_type_scat_dispersion_real
_atom_type_scat_dispersion_imag
_atom_type_scat_source
C C 0.0033 0.0016 'International Tables Vol C Tables 4.2.6.8 and 6.1.1.4'
H H 0.0000 0.0000 'International Tables Vol C Tables 4.2.6.8 and 6.1.1.4'
Fe Fe 0.3463 0.8444 'International Tables Vol C Tables 4.2.6.8 and 6.1.1.4'
N N 0.0061 0.0033 'International Tables Vol C Tables 4.2.6.8 and 6.1.1.4'
O O 0.0106 0.0060 'International Tables Vol C Tables 4.2.6.8 and 6.1.1.4'

loop_
_geom_angle_atom_site_label_1
_geom_angle_atom_site_label_2
_geom_angle_atom_site_label_3
_geom_angle
O1 Fe1 O2 96.25(6)
O1 Fe1 N2 111.80(6)
O2 Fe1 N2 86.46(6)
O1 Fe1 O3 95.92(6)
O2 Fe1 O3 99.73(6)
N2 Fe1 O3 150.86(6)
O1 Fe1 O4 156.11(6)
O2 Fe1 O4 93.31(6)
N2 Fe1 O4 90.56(6)
O3 Fe1 O4 60.82(6)
O1 Fe1 N1 89.42(6)
O2 Fe1 N1 165.35(6)
N2 Fe1 N1 78.88(7)
O3 Fe1 N1 93.08(6)
O4 Fe1 N1 86.72(6)
O1 Fe1 C34 126.20(7)
O2 Fe1 C34 96.78(7)
N2 Fe1 C34 120.93(7)
O3 Fe1 C34 30.38(7)
O4 Fe1 C34 30.46(7)
N1 Fe1 C34 90.67(7)
C1 O1 Fe1 123.15(12)
C21 O2 Fe1 129.84(12)
C34 O3 Fe1 92.74(14)
C34 O4 Fe1 87.51(13)
C16 N1 C17 108.75(16)
C16 N1 C15 108.29(17)
C17 N1 C15 110.27(17)
C16 N1 Fe1 115.91(14)
C17 N1 Fe1 106.00(12)
C15 N1 Fe1 107.57(12)
C19 N2 C18 118.98(18)
C19 N2 Fe1 123.92(14)
C18 N2 Fe1 115.85(13)
O1 C1 C6 121.99(19)
O1 C1 C2 118.34(18)
C6 C1 C2 119.66(19)
C3 C2 C1 120.3(2)
C3 C2 C15 122.06(19)
C1 C2 C15 117.59(19)
C4 C3 C2 121.8(2)
C4 C3 H3 119.1
C2 C3 H3 119.1
C3 C4 C5 116.5(2)
C3 C4 C7 122.0(2)
C5 C4 C7 121.4(2)
C6 C5 C4 124.2(2)
C6 C5 H5 117.9
C4 C5 H5 117.9
C5 C6 C1 117.5(2)
C5 C6 C11 121.83(19)
C1 C6 C11 120.71(19)
C9 C7 C4 108.4(2)
C9 C7 C10 109.5(2)
C4 C7 C10 112.3(2)
C9 C7 C8 108.9(2)
C4 C7 C8 111.1(2)
C10 C7 C8 106.5(2)
C7 C8 H8A 109.5
C7 C8 H8B 109.5
H8A C8 H8B 109.5
C7 C8 H8C 109.5
H8A C8 H8C 109.5
H8B C8 H8C 109.5
C7 C9 H9A 109.5
C7 C9 H9B 109.5
H9A C9 H9B 109.5
C7 C9 H9C 109.5
H9A C9 H9C 109.5
H9B C9 H9C 109.5
C7 C10 H10A 109.5
C7 C10 H10B 109.5
H10A C10 H10B 109.5
C7 C10 H10C 109.5
H10A C10 H10C 109.5
H10B C10 H10C 109.5
C14 C11 C12 107.63(18)
C14 C11 C13 109.6(2)
C12 C11 C13 107.12(19)
C14 C11 C6 110.36(18)
C12 C11 C6 111.69(18)
C13 C11 C6 110.36(17)
C11 C12 H12A 109.5
C11 C12 H12B 109.5
H12A C12 H12B 109.5
C11 C12 H12C 109.5
H12A C12 H12C 109.5
H12B C12 H12C 109.5
C11 C13 H13A 109.5
C11 C13 H13B 109.5
H13A C13 H13B 109.5
C11 C13 H13C 109.5
H13A C13 H13C 109.5
H13B C13 H13C 109.5
C11 C14 H14A 109.5
C11 C14 H14B 109.5
H14A C14 H14B 109.5
C11 C14 H14C 109.5
H14A C14 H14C 109.5
H14B C14 H14C 109.5
N1 C15 C2 113.32(17)
N1 C15 H15A 108.9
C2 C15 H15A 108.9
N1 C15 H15B 108.9
C2 C15 H15B 108.9
H15A C15 H15B 107.7
N1 C16 H16A 109.5
N1 C16 H16B 109.5
H16A C16 H16B 109.5
N1 C16 H16C 109.5
H16A C16 H16C 109.5
H16B C16 H16C 109.5
N1 C17 C18 111.10(16)
N1 C17 H17A 109.4
C18 C17 H17A 109.4
N1 C17 H17B 109.4
C18 C17 H17B 109.4
H17A C17 H17B 108.0
N2 C18 C17 107.23(17)
N2 C18 H18A 110.3
C17 C18 H18A 110.3
N2 C18 H18B 110.3
C17 C18 H18B 110.3
H18A C18 H18B 108.5
N2 C19 C20 126.21(19)
N2 C19 H19 116.9
C20 C19 H19 116.9
C25 C20 C21 120.56(19)
C25 C20 C19 117.02(19)
C21 C20 C19 122.41(19)
O2 C21 C20 120.79(18)
O2 C21 C22 120.36(18)
C20 C21 C22 118.84(18)
C23 C22 C21 117.37(18)
C23 C22 C26 122.62(18)
C21 C22 C26 120.01(18)
C22 C23 C24 124.83(19)
C22 C23 H23 117.6
C24 C23 H23 117.6
C25 C24 C23 116.73(19)
C25 C24 C30 123.56(19)
C23 C24 C30 119.70(19)
C24 C25 C20 121.6(2)
C24 C25 H25 119.2
C20 C25 H25 119.2
C29 C26 C22 112.37(17)
C29 C26 C27 106.82(17)
C22 C26 C27 110.27(16)
C29 C26 C28 107.56(17)
C22 C26 C28 109.57(16)
C27 C26 C28 110.18(17)
C26 C27 H27A 109.5
C26 C27 H27B 109.5
H27A C27 H27B 109.5
C26 C27 H27C 109.5
H27A C27 H27C 109.5
H27B C27 H27C 109.5
C26 C28 H28A 109.5
C26 C28 H28B 109.5
H28A C28 H28B 109.5
C26 C28 H28C 109.5
H28A C28 H28C 109.5
H28B C28 H28C 109.5
C26 C29 H29A 109.5
C26 C29 H29B 109.5
H29A C29 H29B 109.5
C26 C29 H29C 109.5
H29A C29 H29C 109.5
H29B C29 H29C 109.5
C32 C30 C24 108.91(19)
C32 C30 C31 109.22(19)
C24 C30 C31 109.92(17)
C32 C30 C33 108.79(19)
C24 C30 C33 111.94(19)
C31 C30 C33 108.0(2)
C30 C31 H31A 109.5
C30 C31 H31B 109.5
H31A C31 H31B 109.5
C30 C31 H31C 109.5
H31A C31 H31C 109.5
H31B C31 H31C 109.5
C30 C32 H32A 109.5
C30 C32 H32B 109.5
H32A C32 H32B 109.5
C30 C32 H32C 109.5
H32A C32 H32C 109.5
H32B C32 H32C 109.5
C30 C33 H33A 109.5
C30 C33 H33B 109.5
H33A C33 H33B 109.5
C30 C33 H33C 109.5
H33A C33 H33C 109.5
H33B C33 H33C 109.5
O3 C34 O4 118.9(2)
O3 C34 C35 119.8(2)
O4 C34 C35 121.3(2)
O3 C34 Fe1 56.87(11)
O4 C34 Fe1 62.04(12)
C35 C34 Fe1 176.24(19)
C34 C35 H35A 109.5
C34 C35 H35B 109.5
H35A C35 H35B 109.5
C34 C35 H35C 109.5
H35A C35 H35C 109.5
H35B C35 H35C 109.5
O5 C36 C37 118.1(12)
O5 C36 H36A 107.8
C37 C36 H36A 107.8
O5 C36 H36B 107.8
C37 C36 H36B 107.8
H36A C36 H36B 107.1
C36 C37 H37A 109.5
C36 C37 H37B 109.5
H37A C37 H37B 109.5
C36 C37 H37C 109.5
H37A C37 H37C 109.5
H37B C37 H37C 109.5
C36 O5 H5A 121(3)
C36A O5A H5AA 100(4)
O5A C36A C37 101.9(14)
O5A C36A H36C 111.4
C37 C36A H36C 111.4
O5A C36A H36D 111.4
C37 C36A H36D 111.4
H36C C36A H36D 109.3

loop_
_geom_bond_atom_site_label_1
_geom_bond_atom_site_label_2
_geom_bond_distance
Fe1 O1 1.8719(13)
Fe1 O2 1.9011(13)
Fe1 N2 2.0716(17)
Fe1 O3 2.0872(15)
Fe1 O4 2.2008(15)
Fe1 N1 2.2633(17)
Fe1 C34 2.489(2)
O1 C1 1.346(2)
O2 C21 1.317(2)
O3 C34 1.260(3)
O4 C34 1.263(3)
N1 C16 1.476(3)
N1 C17 1.482(3)
N1 C15 1.494(3)
N2 C19 1.282(3)
N2 C18 1.466(3)
C1 C6 1.407(3)
C1 C2 1.408(3)
C2 C3 1.388(3)
C2 C15 1.505(3)
C3 C4 1.385(3)
C3 H3 0.9500
C4 C5 1.405(3)
C4 C7 1.533(3)
C5 C6 1.389(3)
C5 H5 0.9500
C6 C11 1.541(3)
C7 C9 1.514(3)
C7 C10 1.533(4)
C7 C8 1.534(4)
C8 H8A 0.9800
C8 H8B 0.9800
C8 H8C 0.9800
C9 H9A 0.9800
C9 H9B 0.9800
C9 H9C 0.9800
C10 H10A 0.9800
C10 H10B 0.9800
C10 H10C 0.9800
C11 C14 1.532(3)
C11 C12 1.534(3)
C11 C13 1.534(3)
C12 H12A 0.9800
C12 H12B 0.9800
C12 H12C 0.9800
C13 H13A 0.9800
C13 H13B 0.9800
C13 H13C 0.9800
C14 H14A 0.9800
C14 H14B 0.9800
C14 H14C 0.9800
C15 H15A 0.9900
C15 H15B 0.9900
C16 H16A 0.9800
C16 H16B 0.9800
C16 H16C 0.9800
C17 C18 1.514(3)
C17 H17A 0.9900
C17 H17B 0.9900
C18 H18A 0.9900
C18 H18B 0.9900
C19 C20 1.444(3)
C19 H19 0.9500
C20 C25 1.408(3)
C20 C21 1.411(3)
C21 C22 1.427(3)
C22 C23 1.386(3)
C22 C26 1.535(3)
C23 C24 1.404(3)
C23 H23 0.9500
C24 C25 1.374(3)
C24 C30 1.532(3)
C25 H25 0.9500
C26 C29 1.530(3)
C26 C27 1.541(3)
C26 C28 1.542(3)
C27 H27A 0.9800
C27 H27B 0.9800
C27 H27C 0.9800
C28 H28A 0.9800
C28 H28B 0.9800
C28 H28C 0.9800
C29 H29A 0.9800
C29 H29B 0.9800
C29 H29C 0.9800
C30 C32 1.531(3)
C30 C31 1.535(3)
C30 C33 1.538(3)
C31 H31A 0.9800
C31 H31B 0.9800
C31 H31C 0.9800
C32 H32A 0.9800
C32 H32B 0.9800
C32 H32C 0.9800
C33 H33A 0.9800
C33 H33B 0.9800
C33 H33C 0.9800
C34 C35 1.502(3)
C35 H35A 0.9800
C35 H35B 0.9800
C35 H35C 0.9800
C36 O5 1.438(12)
C36 C37 1.536(17)
C36 H36A 0.9900
C36 H36B 0.9900
C37 C36A 1.43(2)
C37 H37A 0.9800
C37 H37B 0.9800
C37 H37C 0.9800
O5 H5A 0.980(5)
O5A C36A 1.38(2)
O5A H5AA 0.910(4)
C36A H36C 0.9900
C36A H36D 0.9900
